data_8102870
loop_
_publ_author_name
'Gerhard Laus'
'Volker Kahlenberg'
'Herwig Schottenberger'

_publ_section_title
;
 Crystal structure of 1,3-di(benzyloxy)imidazolium bromide,
 [C17H17N2O2]Br
;
_journal_issue 4
_journal_name_full 'Zeitschrift f\"ur Kristallographie - New Crystal Structures'
_journal_page_first 759
_journal_volume 225
_journal_year 2010
_chemical_absolute_configuration ad
_chemical_formula_moiety 'C17 H17 N2 O2, Br'
_chemical_formula_sum 'C17 H17 Br N2 O2'
_chemical_formula_weight 361.24
_chemical_name_systematic
;
1,3-di(benzyloxy)imidazolium bromide, 
C~17~H~17~BrN~2~O~2~
;
_space_group_IT_number 29
_symmetry_cell_setting orthorhombic
_symmetry_space_group_name_Hall 'P 2c -2ac'
_symmetry_space_group_name_H-M 'P c a 21'
_atom_sites_solution_hydrogens geom
_atom_sites_solution_primary direct
_atom_sites_solution_secondary difmap
_audit_conform_dict_location ftp://ftp.iucr.org/pub/cif_core.dic
_audit_conform_dict_name cif_core.dic
_audit_conform_dict_version 2.4
_audit_creation_date 2010-10-01T14:05:51-00:00
_audit_creation_method 'WinGX routine CIF_UPDATE'
_cell_angle_alpha 90
_cell_angle_beta 90
_cell_angle_gamma 90
_cell_formula_units_Z 4
_cell_length_a 13.1672(3)
_cell_length_b 14.5045(4)
_cell_length_c 8.9452(2)
_cell_measurement_reflns_used 9489
_cell_measurement_temperature 173(2)
_cell_measurement_theta_max 67.3157
_cell_measurement_theta_min 3.0442
_cell_volume 1708.39(7)
_computing_cell_refinement
;
        CrysAlisPro, Oxford Diffraction Ltd.,
        Version 1.171.33.66 (release 28-04-2010 CrysAlis171 .NET)
        (compiled Apr 28 2010,14:27:37)
;
_computing_data_collection
;
        CrysAlisPro, Oxford Diffraction Ltd.,
        Version 1.171.33.66 (release 28-04-2010 CrysAlis171 .NET)
        (compiled Apr 28 2010,14:27:37)
;
_computing_data_reduction
;
        CrysAlisPro, Oxford Diffraction Ltd.,
        Version 1.171.33.66 (release 28-04-2010 CrysAlis171 .NET)
        (compiled Apr 28 2010,14:27:37)
;
_computing_structure_refinement 'SHELXL-97 (Sheldrick, 2008)'
_computing_structure_solution 'SIR2002 (Burla et al., 2003)'
_diffrn_ambient_temperature 173(2)
_diffrn_detector_area_resol_mean 10.3575
_diffrn_measured_fraction_theta_full 0.999
_diffrn_measured_fraction_theta_max 0.999
_diffrn_measurement_device_type 'Xcalibur, Ruby, Gemini ultra'
_diffrn_measurement_method '\w scans'
_diffrn_orient_matrix_UB_11 0.0443346
_diffrn_orient_matrix_UB_12 -0.0169055
_diffrn_orient_matrix_UB_13 0.157022
_diffrn_orient_matrix_UB_21 0.1080045
_diffrn_orient_matrix_UB_22 -0.0004964
_diffrn_orient_matrix_UB_23 -0.0661927
_diffrn_orient_matrix_UB_31 0.0075047
_diffrn_orient_matrix_UB_32 0.1048742
_diffrn_orient_matrix_UB_33 0.024873
_diffrn_radiation_monochromator graphite
_diffrn_radiation_type CuK\a
_diffrn_radiation_wavelength 1.5418
_diffrn_reflns_av_R_equivalents 0.0687
_diffrn_reflns_av_unetI/netI 0.0326
_diffrn_reflns_limit_h_max 15
_diffrn_reflns_limit_h_min -15
_diffrn_reflns_limit_k_max 17
_diffrn_reflns_limit_k_min -16
_diffrn_reflns_limit_l_max 10
_diffrn_reflns_limit_l_min -10
_diffrn_reflns_number 18441
_diffrn_reflns_theta_full 67.43
_diffrn_reflns_theta_max 67.43
_diffrn_reflns_theta_min 3.05
_exptl_absorpt_coefficient_mu 3.347
_exptl_absorpt_correction_T_max 1
_exptl_absorpt_correction_T_min 0.78553
_exptl_absorpt_correction_type multi-scan
_exptl_absorpt_process_details
;
        CrysAlisPro, Oxford Diffraction Ltd.,
        Version 1.171.33.66 (release 28-04-2010 CrysAlis171 .NET)
        (compiled Apr 28 2010,14:27:37)
        Empirical absorption correction using spherical harmonics,
 implemented in SCALE3 ABSPACK scaling algorithm.
;
_exptl_crystal_colour colourless
_exptl_crystal_density_diffrn 1.404
_exptl_crystal_density_method 'not measured'
_exptl_crystal_description 'platy fragment'
_exptl_crystal_F_000 736
_exptl_crystal_size_max 0.14
_exptl_crystal_size_mid 0.09
_exptl_crystal_size_min 0.02
_refine_diff_density_max 0.395
_refine_diff_density_min -0.423
_refine_diff_density_rms 0.07
_refine_ls_abs_structure_details 'Flack H D (1983), Acta Cryst. A39, 876-881'
_refine_ls_abs_structure_Flack 0.01(3)
_refine_ls_extinction_coef 0.0011(2)
_refine_ls_extinction_expression Fc^*^=kFc[1+0.001xFc^2^\l^3^/sin(2\q)]^-1/4^
_refine_ls_extinction_method SHELXL
_refine_ls_goodness_of_fit_ref 0.975
_refine_ls_hydrogen_treatment constr
_refine_ls_matrix_type full
_refine_ls_number_parameters 200
_refine_ls_number_reflns 3006
_refine_ls_number_restraints 1
_refine_ls_restrained_S_all 0.975
_refine_ls_R_factor_all 0.0429
_refine_ls_R_factor_gt 0.0395
_refine_ls_shift/su_max 0.001
_refine_ls_shift/su_mean 0
_refine_ls_structure_factor_coef Fsqd
_refine_ls_weighting_details 'calc w=1/[\s^2^(Fo^2^)+(0.0813P)^2^+0.0000P] where P=(Fo^2^+2Fc^2^)/3'
_refine_ls_weighting_scheme calc
_refine_ls_wR_factor_gt 0.1008
_refine_ls_wR_factor_ref 0.1025
_reflns_number_gt 2661
_reflns_number_total 3006
_reflns_threshold_expression >2\s(I)
_cod_data_source_file 1267-3224.cff
_cod_data_source_block LA_125
_cod_database_code 8102870

loop_
_symmetry_equiv_pos_as_xyz
'x, y, z'
'-x, -y, z+1/2'
'-x+1/2, y, z+1/2'
'x+1/2, -y, z'

loop_
_atom_site_label
_atom_site_type_symbol
_atom_site_fract_x
_atom_site_fract_y
_atom_site_fract_z
_atom_site_U_iso_or_equiv
_atom_site_adp_type
_atom_site_occupancy
_atom_site_symmetry_multiplicity
_atom_site_calc_flag
_atom_site_refinement_flags
_atom_site_disorder_assembly
_atom_site_disorder_group
Br1 Br 0.58680(2) 0.18334(2) 0.30853(8) 0.03938(15) Uani 1 1 d . . .
N1 N 0.6349(2) 0.18411(16) 0.8169(6) 0.0336(6) Uani 1 1 d . . .
O1 O 0.60972(18) 0.27623(17) 0.8296(4) 0.0414(7) Uani 1 1 d . . .
N2 N 0.6620(2) 0.0560(2) 0.7130(3) 0.0295(7) Uani 1 1 d . . .
O2 O 0.67965(18) -0.01026(16) 0.6063(3) 0.0337(5) Uani 1 1 d . . .
C2 C 0.6433(3) 0.1216(3) 0.9311(5) 0.0371(9) Uani 1 1 d . . .
H2 H 0.638 0.1332 1.0354 0.045 Uiso 1 1 calc R . .
C3 C 0.6609(3) 0.0396(3) 0.8633(5) 0.0339(9) Uani 1 1 d . . .
H3 H 0.6706 -0.0182 0.9112 0.041 Uiso 1 1 calc R . .
C11 C 0.5828(2) -0.0429(3) 0.5448(5) 0.0360(8) Uani 1 1 d . . .
H11A H 0.5473 0.008 0.4926 0.043 Uiso 1 1 calc R . .
H11B H 0.5384 -0.0658 0.626 0.043 Uiso 1 1 calc R . .
C12 C 0.6068(3) -0.1188(3) 0.4378(5) 0.0359(8) Uani 1 1 d . . .
C15 C 0.6475(4) -0.2608(4) 0.2402(7) 0.0566(14) Uani 1 1 d . . .
H15 H 0.6612 -0.3097 0.1725 0.068 Uiso 1 1 calc R . .
C14 C 0.6327(4) -0.1728(3) 0.1864(6) 0.0549(12) Uani 1 1 d . . .
H14 H 0.6356 -0.1612 0.082 0.066 Uiso 1 1 calc R . .
C13 C 0.6134(3) -0.1014(3) 0.2849(5) 0.0430(10) Uani 1 1 d . . .
H13 H 0.6046 -0.0405 0.2483 0.052 Uiso 1 1 calc R . .
C17 C 0.6211(4) -0.2074(3) 0.4898(6) 0.0459(9) Uani 1 1 d . . .
H17 H 0.6162 -0.2197 0.5938 0.055 Uiso 1 1 calc R . .
C1 C 0.6464(3) 0.1447(3) 0.6829(5) 0.0333(9) Uani 1 1 d . . .
H1 H 0.644 0.1736 0.5876 0.04 Uiso 1 1 calc R . .
C16 C 0.6427(4) -0.2784(3) 0.3917(7) 0.0548(13) Uani 1 1 d . . .
H16 H 0.654 -0.339 0.4284 0.066 Uiso 1 1 calc R . .
C4 C 0.6825(4) 0.3257(3) 0.9241(7) 0.0586(13) Uani 1 1 d . . .
H4A H 0.752 0.3209 0.8828 0.07 Uiso 1 1 calc R . .
H4B H 0.6823 0.3006 1.027 0.07 Uiso 1 1 calc R . .
C6 C 0.6793(4) 0.4843(3) 0.8175(11) 0.0749(14) Uani 1 1 d . . .
H6 H 0.7291 0.4663 0.7464 0.09 Uiso 1 1 calc R . .
C10 C 0.5769(4) 0.4504(4) 1.0260(8) 0.0682(15) Uani 1 1 d . . .
H10 H 0.5545 0.4083 1.1004 0.082 Uiso 1 1 calc R . .
C5 C 0.6473(3) 0.4221(3) 0.9229(5) 0.0462(9) Uani 1 1 d . . .
C8 C 0.5667(7) 0.5976(5) 0.9185(12) 0.104(3) Uani 1 1 d . . .
H8 H 0.5366 0.6571 0.9162 0.124 Uiso 1 1 calc R . .
C7 C 0.6391(7) 0.5749(4) 0.8127(12) 0.105(3) Uani 1 1 d . . .
H7 H 0.661 0.6182 0.7399 0.125 Uiso 1 1 calc R . .
C9 C 0.5380(5) 0.5378(4) 1.0241(9) 0.090(2) Uani 1 1 d . . .
H9 H 0.4904 0.5561 1.0981 0.107 Uiso 1 1 calc R . .

loop_
_atom_site_aniso_label
_atom_site_aniso_U_11
_atom_site_aniso_U_22
_atom_site_aniso_U_33
_atom_site_aniso_U_23
_atom_site_aniso_U_13
_atom_site_aniso_U_12
Br1 0.0463(2) 0.0470(2) 0.0248(2) -0.0031(2) -0.0041(2) 0.00534(13)
N1 0.0350(13) 0.0364(13) 0.0293(15) -0.0074(15) -0.0063(19) 0.0004(10)
O1 0.0419(12) 0.0377(12) 0.045(2) -0.0077(14) -0.0106(13) 0.0047(9)
N2 0.0304(16) 0.0385(17) 0.0196(16) -0.0035(12) 0.0021(11) -0.0013(12)
O2 0.0327(12) 0.0407(13) 0.0276(12) -0.0094(10) 0.0007(10) -0.0002(10)
C2 0.033(2) 0.054(2) 0.024(2) 0.0003(18) 0.0038(16) -0.0023(18)
C3 0.034(2) 0.042(2) 0.0260(18) 0.0031(15) -0.0025(14) -0.0007(14)
C11 0.0302(18) 0.039(2) 0.039(2) -0.0072(17) 0.0010(14) -0.0052(13)
C12 0.0306(18) 0.042(2) 0.035(2) -0.0042(17) -0.0001(15) -0.0022(15)
C15 0.052(3) 0.058(3) 0.059(3) -0.029(2) 0.011(2) -0.006(2)
C14 0.060(3) 0.069(3) 0.036(2) -0.013(2) 0.002(2) -0.005(2)
C13 0.0452(19) 0.0442(19) 0.040(3) -0.0010(19) 0.0016(19) -0.0006(15)
C17 0.056(2) 0.039(2) 0.043(2) -0.0015(19) 0.005(2) 0.000(2)
C1 0.037(2) 0.0381(19) 0.0252(19) -0.0012(16) 0.0043(15) -0.0017(15)
C16 0.061(3) 0.040(2) 0.063(4) -0.007(2) 0.011(2) 0.002(2)
C4 0.057(3) 0.051(3) 0.067(3) -0.020(2) -0.021(2) 0.007(2)
C6 0.080(3) 0.080(3) 0.065(3) 0.000(4) 0.000(4) -0.025(2)
C10 0.069(3) 0.055(3) 0.080(4) -0.020(3) 0.011(3) -0.003(2)
C5 0.046(2) 0.045(2) 0.048(2) -0.0056(19) -0.0093(19) -0.0035(17)
C8 0.120(6) 0.048(3) 0.143(8) -0.023(4) -0.074(6) 0.021(4)
C7 0.144(6) 0.070(4) 0.099(5) 0.036(5) -0.055(7) -0.045(4)
C9 0.085(4) 0.059(3) 0.125(6) -0.032(4) -0.005(4) 0.020(3)

loop_
_atom_type_symbol
_atom_type_description
_atom_type_scat_dispersion_real
_atom_type_scat_dispersion_imag
_atom_type_scat_source
C C 0.0181 0.0091 'International Tables Vol C Tables 4.2.6.8 and 6.1.1.4'
H H 0 0 'International Tables Vol C Tables 4.2.6.8 and 6.1.1.4'
N N 0.0311 0.018 'International Tables Vol C Tables 4.2.6.8 and 6.1.1.4'
O O 0.0492 0.0322 'International Tables Vol C Tables 4.2.6.8 and 6.1.1.4'
Br Br -0.6763 1.2805 'International Tables Vol C Tables 4.2.6.8 and 6.1.1.4'

loop_
_geom_angle_atom_site_label_1
_geom_angle_atom_site_label_2
_geom_angle_atom_site_label_3
_geom_angle
_geom_angle_site_symmetry_1
_geom_angle_site_symmetry_3
_geom_angle_publ_flag
C1 N1 C2 112.1(3) . . ?
C1 N1 O1 121.0(4) . . ?
C2 N1 O1 126.7(4) . . ?
N1 O1 C4 111.3(3) . . ?
C1 N2 C3 111.5(4) . . ?
C1 N2 O2 124.2(3) . . ?
C3 N2 O2 124.3(3) . . ?
N2 O2 C11 109.8(3) . . ?
C3 C2 N1 105.1(4) . . ?
C3 C2 H2 127.4 . . ?
N1 C2 H2 127.4 . . ?
C2 C3 N2 106.8(4) . . ?
C2 C3 H3 126.6 . . ?
N2 C3 H3 126.6 . . ?
O2 C11 C12 107.1(3) . . ?
O2 C11 H11A 110.3 . . ?
C12 C11 H11A 110.3 . . ?
O2 C11 H11B 110.3 . . ?
C12 C11 H11B 110.3 . . ?
H11A C11 H11B 108.5 . . ?
C17 C12 C13 119.3(4) . . ?
C17 C12 C11 120.0(4) . . ?
C13 C12 C11 120.6(4) . . ?
C16 C15 C14 120.5(5) . . ?
C16 C15 H15 119.7 . . ?
C14 C15 H15 119.7 . . ?
C13 C14 C15 119.8(5) . . ?
C13 C14 H14 120.1 . . ?
C15 C14 H14 120.1 . . ?
C14 C13 C12 120.1(4) . . ?
C14 C13 H13 119.9 . . ?
C12 C13 H13 119.9 . . ?
C12 C17 C16 120.6(5) . . ?
C12 C17 H17 119.7 . . ?
C16 C17 H17 119.7 . . ?
N2 C1 N1 104.4(4) . . ?
N2 C1 H1 127.8 . . ?
N1 C1 H1 127.8 . . ?
C15 C16 C17 119.6(5) . . ?
C15 C16 H16 120.2 . . ?
C17 C16 H16 120.2 . . ?
O1 C4 C5 104.8(4) . . ?
O1 C4 H4A 110.8 . . ?
C5 C4 H4A 110.8 . . ?
O1 C4 H4B 110.8 . . ?
C5 C4 H4B 110.8 . . ?
H4A C4 H4B 108.9 . . ?
C5 C6 C7 121.1(7) . . ?
C5 C6 H6 119.5 . . ?
C7 C6 H6 119.5 . . ?
C5 C10 C9 121.5(6) . . ?
C5 C10 H10 119.2 . . ?
C9 C10 H10 119.2 . . ?
C10 C5 C6 118.3(5) . . ?
C10 C5 C4 119.5(5) . . ?
C6 C5 C4 122.2(5) . . ?
C9 C8 C7 121.5(6) . . ?
C9 C8 H8 119.2 . . ?
C7 C8 H8 119.2 . . ?
C8 C7 C6 117.2(7) . . ?
C8 C7 H7 121.4 . . ?
C6 C7 H7 121.4 . . ?
C8 C9 C10 120.3(7) . . ?
C8 C9 H9 119.8 . . ?
C10 C9 H9 119.8 . . ?

loop_
_geom_bond_atom_site_label_1
_geom_bond_atom_site_label_2
_geom_bond_distance
_geom_bond_site_symmetry_2
_geom_bond_publ_flag
N1 C1 1.337(7) . ?
N1 C2 1.371(6) . ?
N1 O1 1.382(3) . ?
O1 C4 1.465(5) . ?
N2 C1 1.330(5) . ?
N2 C3 1.366(5) . ?
N2 O2 1.374(4) . ?
O2 C11 1.467(4) . ?
C2 C3 1.355(6) . ?
C2 H2 0.95 . ?
C3 H3 0.95 . ?
C11 C12 1.493(6) . ?
C11 H11A 0.99 . ?
C11 H11B 0.99 . ?
C12 C17 1.379(6) . ?
C12 C13 1.393(7) . ?
C15 C16 1.381(7) . ?
C15 C14 1.378(8) . ?
C15 H15 0.95 . ?
C14 C13 1.382(7) . ?
C14 H14 0.95 . ?
C13 H13 0.95 . ?
C17 C16 1.383(7) . ?
C17 H17 0.95 . ?
C1 H1 0.95 . ?
C16 H16 0.95 . ?
C4 C5 1.474(6) . ?
C4 H4A 0.99 . ?
C4 H4B 0.99 . ?
C6 C5 1.371(9) . ?
C6 C7 1.417(9) . ?
C6 H6 0.95 . ?
C10 C5 1.371(7) . ?
C10 C9 1.366(8) . ?
C10 H10 0.95 . ?
C8 C9 1.337(12) . ?
C8 C7 1.384(14) . ?
C8 H8 0.95 . ?
C7 H7 0.95 . ?
C9 H9 0.95 . ?

loop_
_geom_torsion_atom_site_label_1
_geom_torsion_atom_site_label_2
_geom_torsion_atom_site_label_3
_geom_torsion_atom_site_label_4
_geom_torsion
_geom_torsion_site_symmetry_1
_geom_torsion_site_symmetry_2
_geom_torsion_site_symmetry_3
_geom_torsion_site_symmetry_4
_geom_torsion_publ_flag
C1 N1 O1 C4 -125.7(4) . . . . ?
C2 N1 O1 C4 59.7(5) . . . . ?
C1 N2 O2 C11 -83.5(4) . . . . ?
C3 N2 O2 C11 98.4(4) . . . . ?
C1 N1 C2 C3 0.0(4) . . . . ?
O1 N1 C2 C3 175.0(3) . . . . ?
N1 C2 C3 N2 -0.2(4) . . . . ?
C1 N2 C3 C2 0.3(5) . . . . ?
O2 N2 C3 C2 178.7(3) . . . . ?
N2 O2 C11 C12 -176.2(3) . . . . ?
O2 C11 C12 C17 83.6(4) . . . . ?
O2 C11 C12 C13 -97.4(4) . . . . ?
C16 C15 C14 C13 0.4(9) . . . . ?
C15 C14 C13 C12 -1.4(7) . . . . ?
C17 C12 C13 C14 1.0(6) . . . . ?
C11 C12 C13 C14 -178.1(4) . . . . ?
C13 C12 C17 C16 0.5(7) . . . . ?
C11 C12 C17 C16 179.5(4) . . . . ?
C3 N2 C1 N1 -0.3(5) . . . . ?
O2 N2 C1 N1 -178.7(3) . . . . ?
C2 N1 C1 N2 0.2(4) . . . . ?
O1 N1 C1 N2 -175.2(3) . . . . ?
C14 C15 C16 C17 1.0(10) . . . . ?
C12 C17 C16 C15 -1.5(9) . . . . ?
N1 O1 C4 C5 178.4(4) . . . . ?
C9 C10 C5 C6 0.7(8) . . . . ?
C9 C10 C5 C4 -176.4(5) . . . . ?
C7 C6 C5 C10 -1.3(8) . . . . ?
C7 C6 C5 C4 175.7(5) . . . . ?
O1 C4 C5 C10 87.7(6) . . . . ?
O1 C4 C5 C6 -89.3(6) . . . . ?
C9 C8 C7 C6 2.1(11) . . . . ?
C5 C6 C7 C8 0.0(10) . . . . ?
C7 C8 C9 C10 -2.8(11) . . . . ?
C5 C10 C9 C8 1.4(10) . . . . ?

loop_
_cod_related_entry_id
_cod_related_entry_database
_cod_related_entry_code
1 ChemSpider 30654006
